data_7247482
loop_
_publ_author_name
'Cai, Zhen-an'
'Du, Jing'
'Huang, Tiefan'
'Ding, Yanjun'
'Wu, Mingzai'

_publ_section_title
;
 Chloroform-selective vapochromic behavior based on crystal-state
 host--guest complexation of an organic cage
;
_journal_issue 41
_journal_name_full CrystEngComm
_journal_page_first 5778
_journal_page_last 5781
_journal_paper_doi 10.1039/D3CE00882G
_journal_volume 25
_journal_year 2023
_chemical_formula_moiety '2(C H Cl3), C36 H42 N8 O6'
_chemical_formula_sum 'C38 H44 Cl6 N8 O6'
_chemical_formula_weight 921.51
_space_group_crystal_system monoclinic
_space_group_IT_number 15
_space_group_name_Hall '-I 2ya'
_space_group_name_H-M_alt 'I 1 2/a 1'
_atom_sites_solution_hydrogens geom
_audit_creation_date 2023-08-09
_audit_creation_method
;
Olex2 1.3
(compiled 2020.11.12 svn.r5f609507 for OlexSys, GUI svn.r6408)
;
_audit_update_record
;
2023-08-09 deposited with the CCDC.	2023-09-22 downloaded from the CCDC.
;
_cell_angle_alpha 90
_cell_angle_beta 114.749(4)
_cell_angle_gamma 90
_cell_formula_units_Z 4
_cell_length_a 16.4758(8)
_cell_length_b 14.6068(9)
_cell_length_c 19.2419(10)
_cell_measurement_reflns_used 9613
_cell_measurement_temperature 150
_cell_measurement_theta_max 69.90
_cell_measurement_theta_min 3.94
_cell_volume 4205.4(4)
_computing_cell_refinement
;
X-Area Recipe 1.37.0.0 (STOE, 2021)
;
_computing_data_collection
;
X-Area Pilatus3_SV 1.31.175.0 (STOE, 2021)
;
_computing_data_reduction
;
X-Area Integrate 2.5.1.0 (STOE, 2021)
X-Area LANA 2.6.2.0 (STOE, 2021)
;
_computing_molecular_graphics 'Olex2 1.3 (Dolomanov et al., 2009)'
_computing_publication_material 'Olex2 1.3 (Dolomanov et al., 2009)'
_computing_structure_refinement 'SHELXL 2018/3 (Sheldrick, 2015)'
_computing_structure_solution 'SHELXT 2014/5 (Sheldrick, 2014)'
_diffrn_ambient_temperature 150.0
_diffrn_detector_area_resol_mean 5.81
_diffrn_detector_type 'DECTRIS PILATUS 300K'
_diffrn_measured_fraction_theta_full 0.964
_diffrn_measured_fraction_theta_max 0.964
_diffrn_measurement_details '691 frames, detector distance = 40 mm'
_diffrn_measurement_device 'Eulerian 4-circle diffractometer'
_diffrn_measurement_device_type 'STOE STADIVARI'
_diffrn_measurement_method 'rotation method, \w scans'
_diffrn_radiation_type CuK\a
_diffrn_radiation_wavelength 1.54186
_diffrn_reflns_av_R_equivalents 0.0412
_diffrn_reflns_av_unetI/netI 0.0344
_diffrn_reflns_Laue_measured_fraction_full 0.964
_diffrn_reflns_Laue_measured_fraction_max 0.964
_diffrn_reflns_limit_h_max 18
_diffrn_reflns_limit_h_min -19
_diffrn_reflns_limit_k_max 17
_diffrn_reflns_limit_k_min -14
_diffrn_reflns_limit_l_max 18
_diffrn_reflns_limit_l_min -22
_diffrn_reflns_number 7589
_diffrn_reflns_point_group_measured_fraction_full 0.964
_diffrn_reflns_point_group_measured_fraction_max 0.964
_diffrn_reflns_theta_full 64.991
_diffrn_reflns_theta_max 64.990
_diffrn_reflns_theta_min 3.944
_exptl_absorpt_coefficient_mu 4.194
_exptl_absorpt_correction_T_max 1.0000
_exptl_absorpt_correction_T_min 1.0000
_exptl_absorpt_correction_type multi-scan
_exptl_absorpt_process_details
;
STOE LANA, absorption correction by scaling of reflection intensities.
J. Koziskova, F. Hahn, J. Richter, J. Kozisek, "Comparison of different
absorption corrections on the model structure of tetrakis(\m~2~-acetato)-
diaqua-di-copper(II)", Acta Chimica Slovaca, vol. 9, no. 2, 2016, pp. 136 - 140.
;
_exptl_crystal_colour colourless
_exptl_crystal_colour_primary colourless
_exptl_crystal_density_diffrn 1.455
_exptl_crystal_density_method 'not measured'
_exptl_crystal_description block
_exptl_crystal_F_000 1912
_exptl_crystal_size_max 0.2
_exptl_crystal_size_mid 0.15
_exptl_crystal_size_min 0.14
_refine_diff_density_max 0.515
_refine_diff_density_min -0.862
_refine_diff_density_rms 0.126
_refine_ls_extinction_coef 0.00045(10)
_refine_ls_extinction_expression Fc^*^=kFc[1+0.001xFc^2^\l^3^/sin(2\q)]^-1/4^
_refine_ls_extinction_method 'SHELXL-2018/3 (Sheldrick 2018)'
_refine_ls_goodness_of_fit_ref 1.101
_refine_ls_hydrogen_treatment constr
_refine_ls_matrix_type full
_refine_ls_number_parameters 266
_refine_ls_number_reflns 3458
_refine_ls_number_restraints 0
_refine_ls_restrained_S_all 1.101
_refine_ls_R_factor_all 0.0675
_refine_ls_R_factor_gt 0.0593
_refine_ls_shift/su_max 0.000
_refine_ls_shift/su_mean 0.000
_refine_ls_structure_factor_coef Fsqd
_refine_ls_weighting_details 'w=1/[\s^2^(Fo^2^)+(0.1225P)^2^+2.4611P] where P=(Fo^2^+2Fc^2^)/3'
_refine_ls_weighting_scheme calc
_refine_ls_wR_factor_gt 0.1649
_refine_ls_wR_factor_ref 0.1720
_reflns_Friedel_coverage 0.000
_reflns_number_gt 2959
_reflns_number_total 3458
_reflns_threshold_expression 'I > 2\s(I)'
_cod_data_source_file d3ce00882g2.cif
_cod_data_source_block 2
_cod_depositor_comments 'Adding full bibliography for 7247481--7247482.cif.'
_cod_database_code 7247482
_shelx_shelxl_version_number 2018/3
_shelx_space_group_comment
;
The symmetry employed for this shelxl refinement is uniquely defined
by the following loop, which should always be used as a source of
symmetry information in preference to the above space-group names.
They are only intended as comments.
;
_shelx_estimated_absorpt_t_max 0.591
_shelx_estimated_absorpt_t_min 0.488
_olex2_refinement_description
;
1. Fixed Uiso
 At 1.2 times of:
  All C(H) groups, All C(H,H) groups
 At 1.5 times of:
  All O(H) groups
2.a Ternary CH refined with riding coordinates:
 C00T(H00T)
2.b Secondary CH2 refined with riding coordinates:
 C00G(H00A,H00B), C00J(H00C,H00F), C00K(H00G,H00J), C00L(H00K,H00L), C00M(H00M,
 H00N), C00S(H00O,H00P)
2.c Aromatic/amide H refined with riding coordinates:
 C00D(H00D), C00E(H00E), C00H(H00H), C00I(H00I), C00Q(H00Q), C00R(H00R)
2.d Idealised tetrahedral OH refined as rotating group:
 O004(H004), O005(H005), O006(H006)
;
_olex2_submission_special_instructions 'No special instructions were received'

loop_
_space_group_symop_operation_xyz
'x, y, z'
'-x+1/2, y, -z'
'x+1/2, y+1/2, z+1/2'
'-x+1, y+1/2, -z+1/2'
'-x, -y, -z'
'x-1/2, -y, z'
'-x+1/2, -y+1/2, -z+1/2'
'x, -y+1/2, z+1/2'

loop_
_atom_site_label
_atom_site_type_symbol
_atom_site_fract_x
_atom_site_fract_y
_atom_site_fract_z
_atom_site_U_iso_or_equiv
_atom_site_adp_type
_atom_site_occupancy
_atom_site_site_symmetry_order
_atom_site_calc_flag
_atom_site_refinement_flags_posn
_atom_site_refinement_flags_adp
_atom_site_refinement_flags_occupancy
_atom_site_disorder_assembly
_atom_site_disorder_group
Cl00 Cl 0.67974(6) 0.83116(6) 0.66774(5) 0.0364(3) Uani 1 1 d . . . . .
Cl1 Cl 0.67283(6) 0.94930(5) 0.54439(5) 0.0373(3) Uani 1 1 d . . . . .
Cl2 Cl 0.64436(7) 0.75377(6) 0.51955(5) 0.0417(3) Uani 1 1 d . . . . .
O004 O 0.68876(14) 0.32077(14) 0.67272(11) 0.0244(5) Uani 1 1 d . . . . .
H004 H 0.734267 0.338681 0.710683 0.037 Uiso 1 1 calc R U . . .
O005 O 0.60539(13) 0.56827(13) 0.43491(11) 0.0226(5) Uani 1 1 d . . . . .
H005 H 0.561766 0.549238 0.395900 0.034 Uiso 1 1 calc R U . . .
O006 O 0.93380(13) 0.17216(16) 0.55043(12) 0.0261(5) Uani 1 1 d . . . . .
H006 H 0.957994 0.177336 0.598296 0.039 Uiso 1 1 calc R U . . .
N007 N 0.82904(15) 0.42259(16) 0.74897(14) 0.0192(5) Uani 1 1 d . . . . .
N008 N 0.48507(14) 0.35400(15) 0.22030(13) 0.0160(5) Uani 1 1 d . . . . .
N009 N 0.47510(15) 0.45898(16) 0.35339(14) 0.0192(5) Uani 1 1 d . . . . .
N00A N 0.55480(16) 0.17961(15) 0.31195(14) 0.0199(5) Uani 1 1 d . . . . .
C00B C 0.72338(17) 0.45908(19) 0.62154(16) 0.0170(6) Uani 1 1 d . . . . .
C00C C 0.66888(18) 0.38167(18) 0.61426(15) 0.0169(6) Uani 1 1 d . . . . .
C00D C 0.49672(18) 0.40781(18) 0.41181(16) 0.0187(6) Uani 1 1 d . . . . .
H00D H 0.462138 0.354517 0.408252 0.022 Uiso 1 1 calc R U . . .
C00E C 0.59488(18) 0.36740(19) 0.54588(17) 0.0206(6) Uani 1 1 d . . . . .
H00E H 0.558274 0.315298 0.540717 0.025 Uiso 1 1 calc R U . . .
C00F C 0.57272(18) 0.42776(18) 0.48426(17) 0.0178(6) Uani 1 1 d . . . . .
C00G C 0.52113(18) 0.3691(2) 0.16331(16) 0.0208(6) Uani 1 1 d . . . . .
H00A H 0.471070 0.383576 0.113565 0.025 Uiso 1 1 calc R U . . .
H00B H 0.549032 0.311582 0.156864 0.025 Uiso 1 1 calc R U . . .
C00H C 0.64012(18) 0.17913(18) 0.33938(17) 0.0194(6) Uani 1 1 d . . . . .
H00H H 0.668279 0.181578 0.305260 0.023 Uiso 1 1 calc R U . . .
C00I C 0.80364(18) 0.47539(19) 0.69115(16) 0.0188(6) Uani 1 1 d . . . . .
H00I H 0.838715 0.527910 0.693531 0.023 Uiso 1 1 calc R U . . .
C00J C 0.43905(17) 0.26481(19) 0.20657(16) 0.0195(6) Uani 1 1 d . . . . .
H00C H 0.398721 0.259569 0.151526 0.023 Uiso 1 1 calc R U . . .
H00F H 0.401770 0.262396 0.235673 0.023 Uiso 1 1 calc R U . . .
C00K C 0.42161(18) 0.42805(19) 0.21487(16) 0.0200(6) Uani 1 1 d . . . . .
H00G H 0.365861 0.418439 0.168150 0.024 Uiso 1 1 calc R U . . .
H00J H 0.447573 0.487165 0.209164 0.024 Uiso 1 1 calc R U . . .
C00L C 0.5029(2) 0.18376(19) 0.22965(17) 0.0213(6) Uani 1 1 d . . . . .
H00K H 0.468380 0.126389 0.211994 0.026 Uiso 1 1 calc R U . . .
H00L H 0.544037 0.188843 0.204236 0.026 Uiso 1 1 calc R U . . .
C00M C 0.91018(18) 0.4456(2) 0.81636(16) 0.0217(6) Uani 1 1 d . . . . .
H00M H 0.894940 0.456939 0.860212 0.026 Uiso 1 1 calc R U . . .
H00N H 0.936186 0.502482 0.806412 0.026 Uiso 1 1 calc R U . . .
C00N C 0.69519(18) 0.17496(17) 0.42101(17) 0.0176(6) Uani 1 1 d . . . . .
C00O C 0.84313(18) 0.17306(17) 0.52537(17) 0.0179(6) Uani 1 1 d . . . . .
C00P C 0.62531(18) 0.50636(19) 0.49273(16) 0.0182(6) Uani 1 1 d . . . . .
C00Q C 0.69971(18) 0.52094(18) 0.56076(16) 0.0186(6) Uani 1 1 d . . . . .
H00Q H 0.735308 0.573924 0.566216 0.022 Uiso 1 1 calc R U . . .
C00R C 0.78891(18) 0.17407(18) 0.44857(17) 0.0197(6) Uani 1 1 d . . . . .
H00R H 0.815212 0.174160 0.413065 0.024 Uiso 1 1 calc R U . . .
C00S C 0.39824(18) 0.4344(2) 0.28356(17) 0.0218(6) Uani 1 1 d . . . . .
H00O H 0.350727 0.480785 0.273015 0.026 Uiso 1 1 calc R U . . .
H00P H 0.374533 0.374669 0.290947 0.026 Uiso 1 1 calc R U . . .
C00T C 0.6298(2) 0.8497(2) 0.56699(18) 0.0256(7) Uani 1 1 d . . . . .
H00T H 0.564144 0.858728 0.550627 0.031 Uiso 1 1 calc R U . . .

loop_
_atom_site_aniso_label
_atom_site_aniso_U_11
_atom_site_aniso_U_22
_atom_site_aniso_U_33
_atom_site_aniso_U_23
_atom_site_aniso_U_13
_atom_site_aniso_U_12
Cl00 0.0422(5) 0.0397(5) 0.0287(5) -0.0001(3) 0.0162(4) -0.0053(3)
Cl1 0.0477(5) 0.0287(5) 0.0415(5) -0.0002(3) 0.0246(4) -0.0125(3)
Cl2 0.0648(6) 0.0260(5) 0.0356(5) -0.0016(3) 0.0223(4) 0.0081(4)
O004 0.0249(11) 0.0230(11) 0.0232(11) 0.0056(8) 0.0080(9) -0.0033(8)
O005 0.0212(10) 0.0210(10) 0.0206(11) 0.0066(8) 0.0038(8) -0.0019(8)
O006 0.0126(9) 0.0408(13) 0.0258(11) -0.0002(9) 0.0090(8) 0.0023(8)
N007 0.0168(12) 0.0199(12) 0.0217(13) 0.0003(9) 0.0088(10) 0.0038(9)
N008 0.0147(10) 0.0154(11) 0.0177(11) -0.0010(9) 0.0064(9) -0.0015(8)
N009 0.0148(11) 0.0200(12) 0.0229(13) -0.0033(10) 0.0079(10) 0.0018(9)
N00A 0.0195(12) 0.0145(11) 0.0234(13) -0.0016(9) 0.0068(10) -0.0007(9)
C00B 0.0143(13) 0.0179(13) 0.0202(14) -0.0005(11) 0.0088(11) 0.0013(10)
C00C 0.0194(13) 0.0150(13) 0.0202(14) 0.0017(10) 0.0122(11) -0.0001(10)
C00D 0.0175(13) 0.0164(13) 0.0247(15) -0.0022(11) 0.0113(12) 0.0012(10)
C00E 0.0201(13) 0.0160(13) 0.0273(15) -0.0028(11) 0.0114(12) -0.0021(10)
C00F 0.0183(13) 0.0142(13) 0.0229(15) -0.0026(11) 0.0107(12) 0.0028(10)
C00G 0.0192(14) 0.0273(15) 0.0151(13) -0.0014(11) 0.0062(11) -0.0033(11)
C00H 0.0198(14) 0.0137(13) 0.0271(15) -0.0026(11) 0.0123(12) -0.0007(10)
C00I 0.0160(13) 0.0195(14) 0.0226(15) -0.0037(11) 0.0099(11) 0.0002(10)
C00J 0.0143(12) 0.0194(14) 0.0212(14) -0.0027(11) 0.0038(11) -0.0046(10)
C00K 0.0178(13) 0.0213(14) 0.0183(14) 0.0012(11) 0.0049(11) 0.0039(11)
C00L 0.0233(14) 0.0175(14) 0.0209(15) -0.0032(11) 0.0071(12) -0.0041(11)
C00M 0.0182(14) 0.0260(15) 0.0197(15) -0.0031(11) 0.0067(12) 0.0015(11)
C00N 0.0163(13) 0.0103(12) 0.0279(15) -0.0017(10) 0.0108(12) -0.0018(9)
C00O 0.0149(12) 0.0128(12) 0.0281(15) 0.0010(11) 0.0112(12) 0.0024(9)
C00P 0.0193(13) 0.0155(14) 0.0230(14) 0.0015(11) 0.0121(12) 0.0025(10)
C00Q 0.0190(13) 0.0150(13) 0.0225(14) 0.0000(11) 0.0094(11) -0.0014(10)
C00R 0.0159(14) 0.0185(14) 0.0276(16) -0.0010(11) 0.0119(12) 0.0008(10)
C00S 0.0150(13) 0.0254(15) 0.0232(15) -0.0025(12) 0.0061(12) 0.0022(11)
C00T 0.0217(14) 0.0239(15) 0.0319(17) 0.0011(13) 0.0118(13) -0.0014(12)

loop_
_atom_type_symbol
_atom_type_description
_atom_type_scat_dispersion_real
_atom_type_scat_dispersion_imag
_atom_type_scat_source
C C 0.0181 0.0091 'International Tables Vol C Tables 4.2.6.8 and 6.1.1.4'
H H 0.0000 0.0000 'International Tables Vol C Tables 4.2.6.8 and 6.1.1.4'
Cl Cl 0.3639 0.7018 'International Tables Vol C Tables 4.2.6.8 and 6.1.1.4'
N N 0.0311 0.0180 'International Tables Vol C Tables 4.2.6.8 and 6.1.1.4'
O O 0.0492 0.0322 'International Tables Vol C Tables 4.2.6.8 and 6.1.1.4'

loop_
_geom_angle_atom_site_label_1
_geom_angle_atom_site_label_2
_geom_angle_atom_site_label_3
_geom_angle
_geom_angle_site_symmetry_1
_geom_angle_site_symmetry_3
_geom_angle_publ_flag
C00C O004 H004 109.5 . . ?
C00P O005 H005 109.5 . . ?
C00O O006 H006 109.5 . . ?
C00I N007 C00M 118.8(2) . . ?
C00G N008 C00J 109.7(2) . . ?
C00G N008 C00K 109.5(2) . . ?
C00J N008 C00K 109.8(2) . . ?
C00D N009 C00S 119.0(2) . . ?
C00H N00A C00L 119.6(2) . . ?
C00C C00B C00I 121.1(3) . . ?
C00Q C00B C00C 119.4(2) . . ?
C00Q C00B C00I 119.5(2) . . ?
O004 C00C C00B 121.1(2) . . ?
O004 C00C C00E 119.9(2) . . ?
C00E C00C C00B 119.0(2) . . ?
N009 C00D H00D 118.7 . . ?
N009 C00D C00F 122.5(3) . . ?
C00F C00D H00D 118.7 . . ?
C00C C00E H00E 119.2 . . ?
C00C C00E C00F 121.6(3) . . ?
C00F C00E H00E 119.2 . . ?
C00E C00F C00D 119.9(2) . . ?
C00E C00F C00P 119.2(3) . . ?
C00P C00F C00D 120.9(3) . . ?
N008 C00G H00A 108.7 . . ?
N008 C00G H00B 108.7 . . ?
N008 C00G C00M 114.1(2) . 2_656 ?
H00A C00G H00B 107.6 . . ?
C00M C00G H00A 108.7 2_656 . ?
C00M C00G H00B 108.7 2_656 . ?
N00A C00H H00H 119.0 . . ?
N00A C00H C00N 121.9(3) . . ?
C00N C00H H00H 119.0 . . ?
N007 C00I C00B 123.1(3) . . ?
N007 C00I H00I 118.5 . . ?
C00B C00I H00I 118.5 . . ?
N008 C00J H00C 108.9 . . ?
N008 C00J H00F 108.9 . . ?
N008 C00J C00L 113.2(2) . . ?
H00C C00J H00F 107.7 . . ?
C00L C00J H00C 108.9 . . ?
C00L C00J H00F 108.9 . . ?
N008 C00K H00G 108.7 . . ?
N008 C00K H00J 108.7 . . ?
N008 C00K C00S 114.3(2) . . ?
H00G C00K H00J 107.6 . . ?
C00S C00K H00G 108.7 . . ?
C00S C00K H00J 108.7 . . ?
N00A C00L C00J 111.7(2) . . ?
N00A C00L H00K 109.3 . . ?
N00A C00L H00L 109.3 . . ?
C00J C00L H00K 109.3 . . ?
C00J C00L H00L 109.3 . . ?
H00K C00L H00L 107.9 . . ?
N007 C00M C00G 111.5(2) . 2_656 ?
N007 C00M H00M 109.3 . . ?
N007 C00M H00N 109.3 . . ?
C00G C00M H00M 109.3 2_656 . ?
C00G C00M H00N 109.3 2_656 . ?
H00M C00M H00N 108.0 . . ?
C00O C00N C00H 121.5(2) 2_656 . ?
C00R C00N C00H 119.9(3) . . ?
C00R C00N C00O 118.6(3) . 2_656 ?
O006 C00O C00N 119.9(3) . 2_656 ?
O006 C00O C00R 120.3(3) . . ?
C00R C00O C00N 119.8(3) . 2_656 ?
O005 C00P C00F 121.4(3) . . ?
O005 C00P C00Q 119.0(2) . . ?
C00Q C00P C00F 119.6(3) . . ?
C00B C00Q H00Q 119.4 . . ?
C00P C00Q C00B 121.2(3) . . ?
C00P C00Q H00Q 119.4 . . ?
C00N C00R H00R 119.2 . . ?
C00O C00R C00N 121.6(3) . . ?
C00O C00R H00R 119.2 . . ?
N009 C00S C00K 112.2(2) . . ?
N009 C00S H00O 109.2 . . ?
N009 C00S H00P 109.2 . . ?
C00K C00S H00O 109.2 . . ?
C00K C00S H00P 109.2 . . ?
H00O C00S H00P 107.9 . . ?
Cl00 C00T H00T 108.0 . . ?
Cl1 C00T Cl00 110.22(16) . . ?
Cl1 C00T H00T 108.0 . . ?
Cl2 C00T Cl00 110.21(17) . . ?
Cl2 C00T Cl1 112.24(18) . . ?
Cl2 C00T H00T 108.0 . . ?

loop_
_geom_bond_atom_site_label_1
_geom_bond_atom_site_label_2
_geom_bond_distance
_geom_bond_site_symmetry_2
_geom_bond_publ_flag
Cl00 C00T 1.781(3) . ?
Cl1 C00T 1.752(3) . ?
Cl2 C00T 1.743(3) . ?
O004 H004 0.8400 . ?
O004 C00C 1.362(3) . ?
O005 H005 0.8400 . ?
O005 C00P 1.363(3) . ?
O006 H006 0.8400 . ?
O006 C00O 1.364(3) . ?
N007 C00I 1.272(4) . ?
N007 C00M 1.459(4) . ?
N008 C00G 1.466(4) . ?
N008 C00J 1.474(3) . ?
N008 C00K 1.477(3) . ?
N009 C00D 1.270(4) . ?
N009 C00S 1.454(4) . ?
N00A C00H 1.278(4) . ?
N00A C00L 1.452(4) . ?
C00B C00C 1.414(4) . ?
C00B C00I 1.455(4) . ?
C00B C00Q 1.398(4) . ?
C00C C00E 1.385(4) . ?
C00D H00D 0.9500 . ?
C00D C00F 1.461(4) . ?
C00E H00E 0.9500 . ?
C00E C00F 1.398(4) . ?
C00F C00P 1.406(4) . ?
C00G H00A 0.9900 . ?
C00G H00B 0.9900 . ?
C00G C00M 1.520(4) 2_656 ?
C00H H00H 0.9500 . ?
C00H C00N 1.449(4) . ?
C00I H00I 0.9500 . ?
C00J H00C 0.9900 . ?
C00J H00F 0.9900 . ?
C00J C00L 1.522(4) . ?
C00K H00G 0.9900 . ?
C00K H00J 0.9900 . ?
C00K C00S 1.526(4) . ?
C00L H00K 0.9900 . ?
C00L H00L 0.9900 . ?
C00M H00M 0.9900 . ?
C00M H00N 0.9900 . ?
C00N C00O 1.417(4) 2_656 ?
C00N C00R 1.407(4) . ?
C00O C00R 1.370(4) . ?
C00P C00Q 1.385(4) . ?
C00Q H00Q 0.9500 . ?
C00R H00R 0.9500 . ?
C00S H00O 0.9900 . ?
C00S H00P 0.9900 . ?
C00T H00T 1.0000 . ?

loop_
_geom_torsion_atom_site_label_1
_geom_torsion_atom_site_label_2
_geom_torsion_atom_site_label_3
_geom_torsion_atom_site_label_4
_geom_torsion
_geom_torsion_site_symmetry_1
_geom_torsion_site_symmetry_2
_geom_torsion_site_symmetry_3
_geom_torsion_site_symmetry_4
_geom_torsion_publ_flag
O004 C00C C00E C00F -179.3(2) . . . . ?
O005 C00P C00Q C00B -179.5(2) . . . . ?
O006 C00O C00R C00N 180.0(2) . . . . ?
N008 C00J C00L N00A 67.4(3) . . . . ?
N008 C00K C00S N009 65.0(3) . . . . ?
N009 C00D C00F C00E -178.1(3) . . . . ?
N009 C00D C00F C00P 0.8(4) . . . . ?
N00A C00H C00N C00O -1.3(4) . . . 2_656 ?
N00A C00H C00N C00R 179.6(2) . . . . ?
C00B C00C C00E C00F -0.3(4) . . . . ?
C00C C00B C00I N007 -0.6(4) . . . . ?
C00C C00B C00Q C00P -1.9(4) . . . . ?
C00C C00E C00F C00D 176.9(2) . . . . ?
C00C C00E C00F C00P -2.0(4) . . . . ?
C00D N009 C00S C00K -125.3(3) . . . . ?
C00D C00F C00P O005 2.5(4) . . . . ?
C00D C00F C00P C00Q -176.6(2) . . . . ?
C00E C00F C00P O005 -178.6(2) . . . . ?
C00E C00F C00P C00Q 2.3(4) . . . . ?
C00F C00P C00Q C00B -0.3(4) . . . . ?
C00G N008 C00J C00L 73.5(3) . . . . ?
C00G N008 C00K C00S -164.8(2) . . . . ?
C00H N00A C00L C00J -123.8(3) . . . . ?
C00H C00N C00R C00O 177.9(2) . . . . ?
C00I N007 C00M C00G -121.9(3) . . . 2_656 ?
C00I C00B C00C O004 1.3(4) . . . . ?
C00I C00B C00C C00E -177.7(2) . . . . ?
C00I C00B C00Q C00P 178.0(2) . . . . ?
C00J N008 C00G C00M -164.8(2) . . . 2_656 ?
C00J N008 C00K C00S 74.6(3) . . . . ?
C00K N008 C00G C00M 74.7(3) . . . 2_656 ?
C00K N008 C00J C00L -166.1(2) . . . . ?
C00L N00A C00H C00N -179.9(2) . . . . ?
C00M N007 C00I C00B -179.4(2) . . . . ?
C00N C00O C00R C00N -1.4(4) 2_656 . . . ?
C00O C00N C00R C00O -1.2(3) 2_656 . . . ?
C00Q C00B C00C O004 -178.7(2) . . . . ?
C00Q C00B C00C C00E 2.2(4) . . . . ?
C00Q C00B C00I N007 179.5(3) . . . . ?
C00S N009 C00D C00F -179.7(2) . . . . ?
